data_1532553
loop_
_publ_author_name
'Huynh, T.'
'Singh, B.'
'Tong, A.R.'
'Kennedy, B.J.'

_publ_section_title
;
 Cd-substituted goethites - a structural investigation by synchrotron
 X-ray diffraction
;
_journal_name_full 'Clays and Clay Minerals (29,1981-)'
_journal_page_first 397
_journal_page_last 402
_journal_volume 51
_journal_year 2003
_chemical_formula_sum 'Cd0.1 Fe0.9 H O2'
_chemical_name_systematic '(Fe0.9 Cd0.1) O (O H)'
_space_group_IT_number 62
_symmetry_space_group_name_Hall '-P 2c 2ab'
_symmetry_space_group_name_H-M 'P b n m'
_cell_angle_alpha 90
_cell_angle_beta 90
_cell_angle_gamma 90
_cell_formula_units_Z 4
_cell_length_a 4.6406
_cell_length_b 10.0653
_cell_length_c 3.0478
_cell_volume 142.360
_citation_journal_id_ASTM CLCMAB
_cod_data_source_file Huynh_CLCMAB_2003_683.cif
_cod_data_source_block H1Cd0.1Fe0.9O2
_cod_original_cell_volume 142.3598
_cod_original_sg_symbol_Hall '-P 2ac 2n (z,x,y)'
_cod_original_formula_sum 'H1 Cd0.1 Fe0.9 O2'
_cod_database_code 1532553

loop_
_symmetry_equiv_pos_as_xyz
x,y,z
x+1/2,-y+1/2,-z
-x+1/2,y+1/2,-z+1/2
-x,-y,z+1/2
-x,-y,-z
-x-1/2,y-1/2,z
x-1/2,-y-1/2,z-1/2
x,y,-z-1/2

loop_
_atom_site_label
_atom_site_type_symbol
_atom_site_fract_x
_atom_site_fract_y
_atom_site_fract_z
_atom_site_occupancy
_atom_site_U_iso_or_equiv
O2 O-2 0.2049 0.0549 0.25 1 0.0
Fe1 Fe+3 0.0464 0.855 0.25 0.9 0.0
O1 O-2 0.7052 0.2036 0.25 1 0.0
Cd1 Cd+2 0.0464 0.855 0.25 0.1 0.0
